data_1536265
loop_
_publ_author_name
'Watt, S.W.'
'Dai, C.'
'Scott, A.J.'
'Burke, J.M.'
'Clegg, W.'
'Thomas, R.L.'
'Collings, J.C.'
'Viney, C.'
'Marder, T.B.'

_publ_section_title
;
 Structure and phase behavior of a 2:1 complex between arene- and
 fluoroarene-based conjugated rigid rods
;
_journal_name_full 'Angewandte Chemie (Edition international)'
_journal_page_first 3123
_journal_page_last 3125
_journal_volume 116
_journal_year 2004
_chemical_formula_sum 'C22 F14'
_space_group_IT_number 12
_symmetry_space_group_name_Hall '-C 2y'
_symmetry_space_group_name_H-M 'C 1 2/m 1'
_cell_angle_alpha 90
_cell_angle_beta 98.959
_cell_angle_gamma 90
_cell_formula_units_Z 2
_cell_length_a 8.956
_cell_length_b 7.671
_cell_length_c 13.26
_cell_volume 899.868
_citation_journal_id_ASTM ACIEAY
_cod_data_source_file Watt_ACIEAY_2004_223.cif
_cod_data_source_block C22F14
_cod_original_cell_volume 899.8677
_cod_database_code 1536265

loop_
_symmetry_equiv_pos_as_xyz
x,y,z
-x,y,-z
-x,-y,-z
x,-y,z
x+1/2,y+1/2,z
-x+1/2,y+1/2,-z
-x+1/2,-y+1/2,-z
x+1/2,-y+1/2,z

loop_
_atom_site_label
_atom_site_type_symbol
_atom_site_fract_x
_atom_site_fract_y
_atom_site_fract_z
_atom_site_occupancy
_atom_site_U_iso_or_equiv
C6 C 0.2873 0 0.138 1 0.0
F3 F 0.0858 0.3071 0.26887 1 0.0
C1 C -0.1242 0 0.3965 1 0.0
C3 C 0.0353 0.155 0.2995 1 0.0
C2 C -0.0698 0.1559 0.3652 1 0.0
C5 C 0.1983 0 0.1963 1 0.0
F2 F -0.1201 0.3065 0.39767 1 0.0
C8 C 0.4486 0.1553 0.0333 1 0.0
F4 F 0.3994 0.3071 0.06533 1 0.0
C4 C 0.0906 0 0.2649 1 0.0
F1 F -0.2259 0 0.46 1 0.0
C7 C 0.3939 0 0.0685 1 0.0
